data_4306642
loop_
_publ_author_name
'Saba Javed'
'David M. Hoffman'

_publ_section_title
;
Synthesis of Zinc Hydrazonide Complexes
;
_journal_name_full 'Inorganic Chemistry'
_journal_page_first 11984
_journal_page_last 11992
_journal_paper_doi 10.1021/ic801451v
_journal_volume 47
_journal_year 2008
_chemical_formula_sum 'C16 H34 N4 Zn'
_chemical_formula_weight 347.84
_chemical_name_systematic
; 
 ? 
;
_space_group_IT_number 2
_symmetry_cell_setting triclinic
_symmetry_space_group_name_Hall '-P 1'
_symmetry_space_group_name_H-M 'P -1'
_atom_sites_solution_hydrogens geom
_atom_sites_solution_primary direct
_atom_sites_solution_secondary difmap
_audit_creation_method SHELXL-97
_cell_angle_alpha 74.747(1)
_cell_angle_beta 70.743(1)
_cell_angle_gamma 86.822(1)
_cell_formula_units_Z 2
_cell_length_a 8.9360(6)
_cell_length_b 9.6365(6)
_cell_length_c 12.6608(9)
_cell_measurement_reflns_used 2922
_cell_measurement_temperature 223(2)
_cell_measurement_theta_max 24.48
_cell_measurement_theta_min 1.76
_cell_volume 992.40(12)
_computing_cell_refinement 'SAINT v7.12A (Bruker-Nonius, 2004)'
_computing_data_collection 'APEX2 v1.0-27 (Bruker-Nonius, 2005)'
_computing_data_reduction 'SAINT v7.12A (Bruker-Nonius, 2004)'
_computing_structure_refinement 'SHELXL v6.12 (G.M. Sheldrick, 2001)'
_computing_structure_solution 'SHELXS v6.12 (G.M. Sheldrick, 2001)'
_diffrn_ambient_temperature 223(2)
_diffrn_detector_area_resol_mean 4K
_diffrn_measured_fraction_theta_full 0.992
_diffrn_measured_fraction_theta_max 0.992
_diffrn_measurement_device_type 'Bruker-Nonius APEX II CCD'
_diffrn_measurement_method CCD
_diffrn_radiation_monochromator graphite
_diffrn_radiation_source 'fine-focus sealed tube'
_diffrn_radiation_type MoK\a
_diffrn_radiation_wavelength 0.71073
_diffrn_reflns_av_R_equivalents 0.0369
_diffrn_reflns_av_sigmaI/netI 0.0328
_diffrn_reflns_limit_h_max 10
_diffrn_reflns_limit_h_min -9
_diffrn_reflns_limit_k_max 11
_diffrn_reflns_limit_k_min -10
_diffrn_reflns_limit_l_max 14
_diffrn_reflns_limit_l_min 0
_diffrn_reflns_number 4888
_diffrn_reflns_theta_full 24.48
_diffrn_reflns_theta_max 24.48
_diffrn_reflns_theta_min 1.76
_diffrn_standards_decay_% 0.0
_exptl_absorpt_coefficient_mu 1.238
_exptl_absorpt_correction_T_max 0.9965
_exptl_absorpt_correction_T_min 0.6456
_exptl_absorpt_correction_type empirical
_exptl_crystal_colour Colorless
_exptl_crystal_density_diffrn 1.164
_exptl_crystal_density_method 'not measured'
_exptl_crystal_description 'diamond column'
_exptl_crystal_F_000 376
_exptl_crystal_size_max 0.40
_exptl_crystal_size_mid 0.15
_exptl_crystal_size_min 0.15
_refine_diff_density_max 0.335
_refine_diff_density_min -0.348
_refine_diff_density_rms 0.051
_refine_ls_extinction_coef 0.0079(13)
_refine_ls_extinction_expression Fc^*^=kFc[1+0.001xFc^2^\l^3^/sin(2\q)]^-1/4^
_refine_ls_extinction_method SHELXL
_refine_ls_goodness_of_fit_ref 0.979
_refine_ls_hydrogen_treatment noref
_refine_ls_matrix_type full
_refine_ls_number_parameters 195
_refine_ls_number_reflns 3272
_refine_ls_number_restraints 0
_refine_ls_restrained_S_all 0.979
_refine_ls_R_factor_all 0.0340
_refine_ls_R_factor_gt 0.0276
_refine_ls_shift/su_max 0.017
_refine_ls_shift/su_mean 0.002
_refine_ls_structure_factor_coef Fsqd
_refine_ls_weighting_details 'calc w=1/[\s^2^(Fo^2^)+(0.0480P)^2^+0.0115P] where P=(Fo^2^+2Fc^2^)/3'
_refine_ls_weighting_scheme calc
_refine_ls_wR_factor_gt 0.0716
_refine_ls_wR_factor_ref 0.0747
_reflns_number_gt 2651
_reflns_number_total 3272
_reflns_threshold_expression >4sigma(I)
_cod_data_source_file ic801451v_si_001_3.cif
_cod_data_source_block k1097Zn(CH2C(t-Bu)=NNMe2)2
_cod_depositor_comments
;
The following automatic conversions were performed:
'_symmetry_cell_setting' value 'Triclinic' changed to 'triclinic'
according to '/home/saulius/struct/CIF-dictionaries/cif_core.dic'
dictionary named 'cif_core.dic' version 2.4.1 from
2010-06-29.

'_exptl_absorpt_correction_type' value 'Empirical' changed to
'empirical' according to
'/home/saulius/struct/CIF-dictionaries/cif_core.dic' dictionary named
'cif_core.dic' version 2.4.1 from 2010-06-29.

Automatic conversion script
Id: cif_fix_enum 1527 2010-12-29 10:47:43Z saulius 
;
_cod_database_code 4306642

loop_
_symmetry_equiv_pos_as_xyz
'x, y, z'
'-x, -y, -z'

loop_
_atom_site_label
_atom_site_type_symbol
_atom_site_fract_x
_atom_site_fract_y
_atom_site_fract_z
_atom_site_U_iso_or_equiv
_atom_site_adp_type
_atom_site_occupancy
_atom_site_symmetry_multiplicity
_atom_site_calc_flag
_atom_site_refinement_flags
_atom_site_disorder_assembly
_atom_site_disorder_group
Zn Zn 0.34076(3) 0.45841(2) 0.692491(19) 0.02992(12) Uani 1 1 d . . .
N1 N 0.0966(2) 0.29659(19) 0.90403(15) 0.0321(4) Uani 1 1 d . . .
N2 N 0.2525(2) 0.36236(19) 0.88106(14) 0.0311(4) Uani 1 1 d . . .
N3 N 0.3393(2) 0.77359(18) 0.65974(15) 0.0324(4) Uani 1 1 d . . .
N4 N 0.2357(2) 0.66864(18) 0.64799(16) 0.0337(4) Uani 1 1 d . . .
C1 C 0.2123(3) 0.2902(2) 0.70111(18) 0.0344(5) Uani 1 1 d . . .
H1A H 0.1678 0.3119 0.6376 0.041 Uiso 1 1 calc R . .
H1B H 0.2775 0.2054 0.6967 0.041 Uiso 1 1 calc R . .
C2 C 0.0838(3) 0.2649(2) 0.81479(18) 0.0293(5) Uani 1 1 d . . .
C3 C -0.0782(3) 0.2029(2) 0.8297(2) 0.0378(5) Uani 1 1 d . . .
C4 C -0.0545(3) 0.0613(3) 0.7924(3) 0.0615(8) Uani 1 1 d . . .
H4A H -0.1567 0.0213 0.8016 0.092 Uiso 1 1 calc R . .
H4B H -0.0038 -0.0067 0.8402 0.092 Uiso 1 1 calc R . .
H4C H 0.0118 0.0801 0.7118 0.092 Uiso 1 1 calc R . .
C5 C -0.1893(3) 0.1703(3) 0.9547(2) 0.0571(7) Uani 1 1 d . . .
H5A H -0.2898 0.1312 0.9596 0.086 Uiso 1 1 calc R . .
H5B H -0.2069 0.2583 0.9800 0.086 Uiso 1 1 calc R . .
H5C H -0.1419 0.1008 1.0040 0.086 Uiso 1 1 calc R . .
C6 C -0.1549(4) 0.3126(3) 0.7532(3) 0.0720(9) Uani 1 1 d . . .
H6A H -0.2578 0.2750 0.7616 0.108 Uiso 1 1 calc R . .
H6B H -0.0876 0.3307 0.6729 0.108 Uiso 1 1 calc R . .
H6C H -0.1680 0.4018 0.7768 0.108 Uiso 1 1 calc R . .
C7 C 0.2296(3) 0.4554(3) 0.9598(2) 0.0422(6) Uani 1 1 d . . .
H7A H 0.1919 0.3975 1.0393 0.063 Uiso 1 1 calc R . .
H7B H 0.1521 0.5266 0.9467 0.063 Uiso 1 1 calc R . .
H7C H 0.3296 0.5035 0.9453 0.063 Uiso 1 1 calc R . .
C8 C 0.3589(3) 0.2466(3) 0.9093(2) 0.0460(6) Uani 1 1 d . . .
H8A H 0.3114 0.1905 0.9887 0.069 Uiso 1 1 calc R . .
H8B H 0.4600 0.2884 0.9004 0.069 Uiso 1 1 calc R . .
H8C H 0.3752 0.1847 0.8575 0.069 Uiso 1 1 calc R . .
C9 C 0.5351(3) 0.5865(2) 0.62923(18) 0.0316(5) Uani 1 1 d . . .
H9A H 0.6126 0.5474 0.6679 0.038 Uiso 1 1 calc R . .
H9B H 0.5842 0.5974 0.5458 0.038 Uiso 1 1 calc R . .
C10 C 0.4787(3) 0.7273(2) 0.65309(17) 0.0283(5) Uani 1 1 d . . .
C11 C 0.5877(3) 0.8260(2) 0.67529(18) 0.0318(5) Uani 1 1 d . . .
C12 C 0.7431(3) 0.8596(3) 0.5730(2) 0.0414(6) Uani 1 1 d . . .
H12A H 0.7204 0.9096 0.5031 0.062 Uiso 1 1 calc R . .
H12B H 0.7946 0.7705 0.5629 0.062 Uiso 1 1 calc R . .
H12C H 0.8125 0.9199 0.5885 0.062 Uiso 1 1 calc R . .
C13 C 0.5093(3) 0.9674(2) 0.6921(2) 0.0467(6) Uani 1 1 d . . .
H13A H 0.4864 1.0186 0.6225 0.070 Uiso 1 1 calc R . .
H13B H 0.5805 1.0262 0.7073 0.070 Uiso 1 1 calc R . .
H13C H 0.4114 0.9471 0.7571 0.070 Uiso 1 1 calc R . .
C14 C 0.6228(3) 0.7470(3) 0.7864(2) 0.0464(6) Uani 1 1 d . . .
H14A H 0.6916 0.8077 0.8022 0.070 Uiso 1 1 calc R . .
H14B H 0.6749 0.6581 0.7764 0.070 Uiso 1 1 calc R . .
H14C H 0.5242 0.7255 0.8507 0.070 Uiso 1 1 calc R . .
C15 C 0.0740(3) 0.6952(3) 0.7182(2) 0.0509(7) Uani 1 1 d . . .
H15A H 0.0449 0.7915 0.6855 0.076 Uiso 1 1 calc R . .
H15B H 0.0707 0.6863 0.7971 0.076 Uiso 1 1 calc R . .
H15C H -0.0001 0.6253 0.7182 0.076 Uiso 1 1 calc R . .
C16 C 0.2459(3) 0.6979(3) 0.5257(2) 0.0483(7) Uani 1 1 d . . .
H16A H 0.2132 0.7952 0.5000 0.072 Uiso 1 1 calc R . .
H16B H 0.1769 0.6301 0.5176 0.072 Uiso 1 1 calc R . .
H16C H 0.3544 0.6880 0.4789 0.072 Uiso 1 1 calc R . .

loop_
_atom_site_aniso_label
_atom_site_aniso_U_11
_atom_site_aniso_U_22
_atom_site_aniso_U_33
_atom_site_aniso_U_23
_atom_site_aniso_U_13
_atom_site_aniso_U_12
Zn 0.03180(18) 0.02587(16) 0.02936(16) -0.00640(10) -0.00667(11) -0.00135(11)
N1 0.0281(10) 0.0326(10) 0.0327(10) -0.0071(8) -0.0066(8) -0.0032(8)
N2 0.0295(10) 0.0333(10) 0.0303(9) -0.0080(8) -0.0093(8) -0.0017(8)
N3 0.0326(11) 0.0261(9) 0.0398(10) -0.0069(8) -0.0148(9) 0.0005(8)
N4 0.0306(11) 0.0293(10) 0.0424(11) -0.0060(8) -0.0157(9) -0.0018(8)
C1 0.0395(14) 0.0302(12) 0.0327(12) -0.0118(9) -0.0072(10) -0.0030(10)
C2 0.0317(12) 0.0218(10) 0.0339(12) -0.0065(9) -0.0109(10) 0.0022(9)
C3 0.0366(14) 0.0338(12) 0.0460(14) -0.0115(10) -0.0156(11) -0.0040(11)
C4 0.0569(19) 0.0514(17) 0.079(2) -0.0318(15) -0.0114(16) -0.0168(14)
C5 0.0371(16) 0.0680(19) 0.0625(17) -0.0229(15) -0.0037(13) -0.0171(14)
C6 0.056(2) 0.068(2) 0.095(2) 0.0049(17) -0.0457(19) -0.0093(16)
C7 0.0425(15) 0.0514(15) 0.0368(13) -0.0191(11) -0.0114(11) -0.0046(12)
C8 0.0426(15) 0.0476(15) 0.0452(14) -0.0028(12) -0.0188(12) 0.0052(12)
C9 0.0313(13) 0.0289(11) 0.0321(12) -0.0099(9) -0.0058(10) 0.0019(10)
C10 0.0301(13) 0.0256(11) 0.0265(11) -0.0031(9) -0.0087(9) -0.0004(9)
C11 0.0312(13) 0.0300(12) 0.0347(12) -0.0090(9) -0.0107(10) -0.0003(10)
C12 0.0367(14) 0.0409(14) 0.0452(14) -0.0092(11) -0.0119(11) -0.0069(11)
C13 0.0465(16) 0.0361(13) 0.0652(17) -0.0230(12) -0.0203(13) -0.0006(12)
C14 0.0522(16) 0.0492(15) 0.0429(14) -0.0092(12) -0.0225(12) -0.0083(13)
C15 0.0306(14) 0.0429(14) 0.0789(19) -0.0154(13) -0.0179(13) 0.0023(12)
C16 0.0598(18) 0.0390(14) 0.0542(16) -0.0028(12) -0.0357(14) -0.0038(13)

loop_
_atom_type_symbol
_atom_type_description
_atom_type_scat_dispersion_real
_atom_type_scat_dispersion_imag
_atom_type_scat_source
C C 0.0033 0.0016 'International Tables Vol C Tables 4.2.6.8 and 6.1.1.4'
H H 0.0000 0.0000 'International Tables Vol C Tables 4.2.6.8 and 6.1.1.4'
N N 0.0061 0.0033 'International Tables Vol C Tables 4.2.6.8 and 6.1.1.4'
Zn Zn 0.2839 1.4301 'International Tables Vol C Tables 4.2.6.8 and 6.1.1.4'

loop_
_geom_angle_atom_site_label_1
_geom_angle_atom_site_label_2
_geom_angle_atom_site_label_3
_geom_angle
_geom_angle_site_symmetry_1
_geom_angle_site_symmetry_3
_geom_angle_publ_flag
C9 Zn C1 153.77(9) . . ?
C9 Zn N4 79.91(8) . . ?
C1 Zn N4 114.67(8) . . ?
C9 Zn N2 117.38(8) . . ?
C1 Zn N2 79.27(7) . . ?
N4 Zn N2 110.57(7) . . ?
C2 N1 N2 112.53(17) . . ?
C7 N2 N1 106.98(16) . . ?
C7 N2 C8 108.83(18) . . ?
N1 N2 C8 108.26(16) . . ?
C7 N2 Zn 119.29(14) . . ?
N1 N2 Zn 104.99(11) . . ?
C8 N2 Zn 108.02(14) . . ?
C10 N3 N4 112.74(17) . . ?
C16 N4 N3 109.10(16) . . ?
C16 N4 C15 109.66(19) . . ?
N3 N4 C15 105.12(17) . . ?
C16 N4 Zn 107.07(14) . . ?
N3 N4 Zn 105.35(11) . . ?
C15 N4 Zn 120.11(14) . . ?
C2 C1 Zn 105.27(14) . . ?
N1 C2 C1 124.09(19) . . ?
N1 C2 C3 115.82(19) . . ?
C1 C2 C3 120.05(18) . . ?
C5 C3 C6 108.7(2) . . ?
C5 C3 C2 112.64(19) . . ?
C6 C3 C2 108.36(19) . . ?
C5 C3 C4 107.9(2) . . ?
C6 C3 C4 110.2(2) . . ?
C2 C3 C4 109.0(2) . . ?
C10 C9 Zn 105.05(14) . . ?
N3 C10 C9 124.33(19) . . ?
N3 C10 C11 115.29(18) . . ?
C9 C10 C11 120.35(18) . . ?
C13 C11 C12 108.98(19) . . ?
C13 C11 C14 108.49(19) . . ?
C12 C11 C14 109.75(19) . . ?
C13 C11 C10 111.67(18) . . ?
C12 C11 C10 109.87(18) . . ?
C14 C11 C10 108.06(17) . . ?

loop_
_geom_bond_atom_site_label_1
_geom_bond_atom_site_label_2
_geom_bond_distance
_geom_bond_site_symmetry_2
_geom_bond_publ_flag
Zn C9 1.995(2) . ?
Zn C1 1.997(2) . ?
Zn N4 2.1999(18) . ?
Zn N2 2.2033(17) . ?
N1 C2 1.286(3) . ?
N1 N2 1.470(2) . ?
N2 C7 1.468(3) . ?
N2 C8 1.474(3) . ?
N3 C10 1.283(3) . ?
N3 N4 1.475(2) . ?
N4 C16 1.472(3) . ?
N4 C15 1.475(3) . ?
C1 C2 1.485(3) . ?
C2 C3 1.532(3) . ?
C3 C5 1.525(3) . ?
C3 C6 1.531(3) . ?
C3 C4 1.539(3) . ?
C9 C10 1.492(3) . ?
C10 C11 1.535(3) . ?
C11 C13 1.531(3) . ?
C11 C12 1.534(3) . ?
C11 C14 1.535(3) . ?

loop_
_geom_torsion_atom_site_label_1
_geom_torsion_atom_site_label_2
_geom_torsion_atom_site_label_3
_geom_torsion_atom_site_label_4
_geom_torsion
_geom_torsion_site_symmetry_1
_geom_torsion_site_symmetry_2
_geom_torsion_site_symmetry_3
_geom_torsion_site_symmetry_4
_geom_torsion_publ_flag
C2 N1 N2 C7 152.23(18) . . . . ?
C2 N1 N2 C8 -90.6(2) . . . . ?
C2 N1 N2 Zn 24.54(19) . . . . ?
C9 Zn N2 C7 50.45(18) . . . . ?
C1 Zn N2 C7 -151.11(17) . . . . ?
N4 Zn N2 C7 -38.61(17) . . . . ?
C9 Zn N2 N1 170.25(11) . . . . ?
C1 Zn N2 N1 -31.31(13) . . . . ?
N4 Zn N2 N1 81.19(12) . . . . ?
C9 Zn N2 C8 -74.40(16) . . . . ?
C1 Zn N2 C8 84.04(15) . . . . ?
N4 Zn N2 C8 -163.46(13) . . . . ?
C10 N3 N4 C16 -93.1(2) . . . . ?
C10 N3 N4 C15 149.35(19) . . . . ?
C10 N3 N4 Zn 21.54(19) . . . . ?
C9 Zn N4 C16 86.77(15) . . . . ?
C1 Zn N4 C16 -70.29(16) . . . . ?
N2 Zn N4 C16 -157.63(14) . . . . ?
C9 Zn N4 N3 -29.29(13) . . . . ?
C1 Zn N4 N3 173.65(12) . . . . ?
N2 Zn N4 N3 86.32(13) . . . . ?
C9 Zn N4 C15 -147.44(18) . . . . ?
C1 Zn N4 C15 55.50(18) . . . . ?
N2 Zn N4 C15 -31.84(18) . . . . ?
C9 Zn C1 C2 162.09(16) . . . . ?
N4 Zn C1 C2 -78.18(15) . . . . ?
N2 Zn C1 C2 29.67(14) . . . . ?
N2 N1 C2 C1 0.6(3) . . . . ?
N2 N1 C2 C3 -177.03(16) . . . . ?
Zn C1 C2 N1 -28.2(2) . . . . ?
Zn C1 C2 C3 149.30(16) . . . . ?
N1 C2 C3 C5 -8.0(3) . . . . ?
C1 C2 C3 C5 174.3(2) . . . . ?
N1 C2 C3 C6 112.3(2) . . . . ?
C1 C2 C3 C6 -65.4(3) . . . . ?
N1 C2 C3 C4 -127.8(2) . . . . ?
C1 C2 C3 C4 54.5(3) . . . . ?
C1 Zn C9 C10 155.51(17) . . . . ?
N4 Zn C9 C10 28.78(13) . . . . ?
N2 Zn C9 C10 -79.26(15) . . . . ?
N4 N3 C10 C9 3.4(3) . . . . ?
N4 N3 C10 C11 -174.86(16) . . . . ?
Zn C9 C10 N3 -29.0(2) . . . . ?
Zn C9 C10 C11 149.16(15) . . . . ?
N3 C10 C11 C13 -4.4(3) . . . . ?
C9 C10 C11 C13 177.30(19) . . . . ?
N3 C10 C11 C12 -125.4(2) . . . . ?
C9 C10 C11 C12 56.3(2) . . . . ?
N3 C10 C11 C14 114.8(2) . . . . ?
C9 C10 C11 C14 -63.5(2) . . . . ?
